data_2230347
loop_
_publ_author_name
'Zhou, Fu-Lin'
'Du, Zhi-Hua'
'Ng, Seik Weng'

_publ_section_title
;
 <i>catena</i>-Poly[[bis(dimethyl
 sulfoxide-\k<i>O</i>)cerium(III)]tris(\m~2~-3,5-dinitrobenzoato-\k^2^<i>O</i>:<i>O</i>')]
;
_journal_coeditor_code HG5026
_journal_issue 6
_journal_name_full 'Acta Crystallographica Section E'
_journal_page_first m673
_journal_paper_doi 10.1107/S1600536811015947
_journal_volume 67
_journal_year 2011
_chemical_formula_iupac '[Ce (C7 H3 N2 O6)3 (C2 H6 O S)2]'
_chemical_formula_moiety 'C25 H21 Ce N6 O20 S2'
_chemical_formula_sum 'C25 H21 Ce N6 O20 S2'
_chemical_formula_weight 929.72
_chemical_name_systematic
;
<i>catena</i>-Poly[[bis(dimethyl
sulfoxide-\k<i>O</i>)cerium(III)]tris(\m~2~-3,5-dinitrobenzoato-
\k^2^<i>O</i>:<i>O</i>')]
;
_space_group_IT_number 2
_symmetry_cell_setting triclinic
_symmetry_space_group_name_Hall '-P 1'
_symmetry_space_group_name_H-M 'P -1'
_atom_sites_solution_hydrogens geom
_atom_sites_solution_primary direct
_atom_sites_solution_secondary difmap
_audit_creation_method SHELXL-97
_cell_angle_alpha 101.8798(9)
_cell_angle_beta 103.6758(10)
_cell_angle_gamma 119.6828(8)
_cell_formula_units_Z 4
_cell_length_a 14.3025(10)
_cell_length_b 14.3752(10)
_cell_length_c 21.9143(16)
_cell_measurement_reflns_used 5527
_cell_measurement_temperature 293(2)
_cell_measurement_theta_max 24.91
_cell_measurement_theta_min 2.36
_cell_volume 3514.1(4)
_computing_cell_refinement 'SAINT (Bruker, 2005)'
_computing_data_collection 'APEX2 (Bruker, 2005)'
_computing_data_reduction 'SAINT (Bruker, 2005)'
_computing_molecular_graphics 'X-SEED (Barbour, 2001)'
_computing_publication_material 'publCIF (Westrip, 2010)'
_computing_structure_refinement 'SHELXL97 (Sheldrick, 2008)'
_computing_structure_solution 'SHELXS97 (Sheldrick, 2008)'
_diffrn_ambient_temperature 293(2)
_diffrn_measured_fraction_theta_full 0.977
_diffrn_measured_fraction_theta_max 0.977
_diffrn_measurement_device_type 'Bruker SMART APEX'
_diffrn_measurement_method \w
_diffrn_radiation_monochromator graphite
_diffrn_radiation_source 'fine-focus sealed tube'
_diffrn_radiation_type MoK\a
_diffrn_radiation_wavelength 0.71073
_diffrn_reflns_av_R_equivalents 0.0248
_diffrn_reflns_av_sigmaI/netI 0.0539
_diffrn_reflns_limit_h_max 14
_diffrn_reflns_limit_h_min -17
_diffrn_reflns_limit_k_max 17
_diffrn_reflns_limit_k_min -16
_diffrn_reflns_limit_l_max 26
_diffrn_reflns_limit_l_min -21
_diffrn_reflns_number 17917
_diffrn_reflns_theta_full 25.27
_diffrn_reflns_theta_max 25.27
_diffrn_reflns_theta_min 1.79
_diffrn_standards_decay_% 0
_diffrn_standards_interval_count 0
_diffrn_standards_interval_time 0
_diffrn_standards_number 0
_exptl_absorpt_coefficient_mu 1.506
_exptl_absorpt_correction_T_max 1.0000
_exptl_absorpt_correction_T_min 0.7595
_exptl_absorpt_correction_type multi-scan
_exptl_absorpt_process_details '(SADABS; Sheldrick, 1996)'
_exptl_crystal_colour Colorless
_exptl_crystal_density_diffrn 1.757
_exptl_crystal_density_method 'not measured'
_exptl_crystal_description Prism
_exptl_crystal_F_000 1852
_exptl_crystal_size_max 0.25
_exptl_crystal_size_mid 0.20
_exptl_crystal_size_min 0.15
_refine_diff_density_max 0.910
_refine_diff_density_min -0.691
_refine_ls_extinction_method none
_refine_ls_goodness_of_fit_ref 1.030
_refine_ls_hydrogen_treatment constr
_refine_ls_matrix_type full
_refine_ls_number_parameters 980
_refine_ls_number_reflns 12456
_refine_ls_number_restraints 6
_refine_ls_restrained_S_all 1.031
_refine_ls_R_factor_all 0.0540
_refine_ls_R_factor_gt 0.0379
_refine_ls_shift/su_max 0.001
_refine_ls_shift/su_mean 0.001
_refine_ls_structure_factor_coef Fsqd
_refine_ls_weighting_details 'calc w=1/[\s^2^(Fo^2^)+(0.0464P)^2^+1.0209P] where P=(Fo^2^+2Fc^2^)/3'
_refine_ls_weighting_scheme calc
_refine_ls_wR_factor_gt 0.0890
_refine_ls_wR_factor_ref 0.0991
_reflns_number_gt 9611
_reflns_number_total 12456
_reflns_threshold_expression I>2\s(I)
_cod_data_source_file hg5026.cif
_cod_data_source_block I
_cod_database_code 2230347
_cod_database_fobs_code 2230347

loop_
_symmetry_equiv_pos_as_xyz
'x, y, z'
'-x, -y, -z'

loop_
_atom_site_type_symbol
_atom_site_label
_atom_site_fract_x
_atom_site_fract_y
_atom_site_fract_z
_atom_site_U_iso_or_equiv
_atom_site_adp_type
_atom_site_calc_flag
_atom_site_refinement_flags
_atom_site_occupancy
_atom_site_symmetry_multiplicity
_atom_site_disorder_assembly
_atom_site_disorder_group
Ce Ce1 0.55617(2) 0.62381(2) 0.604890(12) 0.02587(8) Uani d . 1 1 . .
Ce Ce2 0.88886(2) 0.94364(2) 0.895363(12) 0.02595(8) Uani d . 1 1 . .
S S1 0.65997(14) 0.92117(12) 0.62797(10) 0.0595(6) Uani d PD 0.926(3) 1 A 1
S S2 0.27585(13) 0.49215(13) 0.62830(8) 0.0489(5) Uani d PD 0.926(3) 1 A 1
S S1' 0.5652(11) 0.9100(8) 0.6357(5) 0.0595(6) Uani d PD 0.074(3) 1 A 2
S S2' 0.3250(8) 0.5992(10) 0.6758(5) 0.0489(5) Uani d PD 0.074(3) 1 A 2
S S3 1.03591(12) 1.22760(11) 0.87795(7) 0.0444(3) Uani d . 1 1 . .
S S4 0.58609(13) 0.84536(13) 0.86249(10) 0.0724(5) Uani d . 1 1 . .
O O1 0.7610(3) 0.7927(3) 0.67902(15) 0.0387(8) Uani d . 1 1 . .
O O2 0.8916(3) 0.9170(3) 0.78333(15) 0.0370(7) Uani d . 1 1 . .
O O3 1.2682(4) 0.9603(4) 0.8618(2) 0.0714(12) Uani d . 1 1 . .
O O4 1.3286(4) 0.9145(5) 0.7871(3) 0.1074(19) Uani d . 1 1 . .
O O5 1.0436(5) 0.6528(5) 0.5563(3) 0.126(2) Uani d . 1 1 . .
O O6 0.8807(5) 0.6300(4) 0.5236(2) 0.0901(16) Uani d . 1 1 . .
O O7 0.5827(3) 0.6188(3) 0.71728(15) 0.0370(7) Uani d . 1 1 . .
O O8 0.7161(3) 0.7416(2) 0.82119(16) 0.0423(8) Uani d . 1 1 . .
O O9 0.8682(5) 0.5956(5) 0.9696(2) 0.112(2) Uani d . 1 1 . .
O O10 0.8856(5) 0.4626(5) 0.9259(3) 0.121(2) Uani d . 1 1 . .
O O11 0.6372(5) 0.2095(4) 0.6876(3) 0.111(2) Uani d . 1 1 . .
O O12 0.5227(5) 0.2416(4) 0.6294(2) 0.0899(16) Uani d . 1 1 . .
O O13 0.6581(3) 0.6990(3) 0.53074(16) 0.0415(8) Uani d . 1 1 . .
O O14 0.5787(3) 0.5885(2) 0.42033(15) 0.0354(7) Uani d . 1 1 . .
O O15 0.7607(5) 0.7595(4) 0.2755(2) 0.0847(15) Uani d . 1 1 . .
O O16 0.8801(5) 0.9448(4) 0.3094(3) 0.1061(19) Uani d . 1 1 . .
O O17 1.0087(4) 1.1887(4) 0.5405(3) 0.0972(18) Uani d . 1 1 . .
O O18 0.9267(5) 1.1148(4) 0.6034(3) 0.1031(19) Uani d . 1 1 . .
O O19 0.4078(3) 0.5484(3) 0.49210(15) 0.0384(8) Uani d . 1 1 . .
O O20 0.3154(3) 0.4520(3) 0.38036(16) 0.0375(8) Uani d . 1 1 . .
O O21 0.0689(4) 0.5361(5) 0.2461(2) 0.0838(15) Uani d . 1 1 . .
O O22 0.0212(5) 0.6421(5) 0.2938(3) 0.114(2) Uani d . 1 1 . .
O O23 0.2391(5) 0.8722(5) 0.5359(3) 0.124(2) Uani d . 1 1 . .
O O24 0.3127(4) 0.8096(5) 0.5982(2) 0.0939(17) Uani d . 1 1 . .
O O25 0.7997(3) 0.8387(3) 0.96524(17) 0.0490(9) Uani d . 1 1 . .
O O26 0.8944(3) 0.9227(3) 1.07818(15) 0.0356(7) Uani d . 1 1 . .
O O27 0.6333(5) 0.8394(5) 1.2044(3) 0.0940(17) Uani d . 1 1 . .
O O28 0.4968(4) 0.6564(5) 1.1708(3) 0.1001(18) Uani d . 1 1 . .
O O29 0.2978(4) 0.4560(4) 0.9244(3) 0.1094(19) Uani d . 1 1 . .
O O30 0.3993(4) 0.4974(4) 0.8651(3) 0.0892(16) Uani d . 1 1 . .
O O31 0.9693(3) 0.8182(3) 0.88109(16) 0.0375(8) Uani d . 1 1 . .
O O32 1.0418(3) 0.9103(2) 0.99178(15) 0.0361(7) Uani d . 1 1 . .
O O33 1.2835(4) 0.8154(4) 1.1331(2) 0.0831(15) Uani d . 1 1 . .
O O34 1.3600(5) 0.7397(6) 1.0878(3) 0.119(2) Uani d . 1 1 . .
O O35 1.2544(5) 0.6112(5) 0.8471(3) 0.113(2) Uani d . 1 1 . .
O O36 1.1658(5) 0.6658(4) 0.7884(2) 0.0875(15) Uani d . 1 1 . .
O O37 0.5604(3) 0.8033(3) 0.6161(2) 0.0531(10) Uani d D 1 1 . .
O O38 0.3792(3) 0.5956(3) 0.62754(17) 0.0437(8) Uani d D 1 1 . .
O O39 0.9244(3) 1.1215(3) 0.87207(16) 0.0384(8) Uani d . 1 1 . .
O O40 0.7093(3) 0.9428(3) 0.8785(2) 0.0616(11) Uani d . 1 1 . .
N N1 1.2541(4) 0.9173(4) 0.8036(3) 0.0634(14) Uani d . 1 1 . .
N N2 0.9755(5) 0.6729(4) 0.5663(3) 0.0619(14) Uani d . 1 1 . .
N N3 0.8461(4) 0.5189(5) 0.9216(3) 0.0644(14) Uani d . 1 1 . .
N N4 0.5960(5) 0.2655(4) 0.6810(3) 0.0672(14) Uani d . 1 1 . .
N N5 0.8163(5) 0.8577(5) 0.3180(3) 0.0695(15) Uani d . 1 1 . .
N N6 0.9404(5) 1.1072(4) 0.5513(3) 0.0687(15) Uani d . 1 1 . .
N N7 0.0741(4) 0.5967(5) 0.2959(3) 0.0649(14) Uani d . 1 1 . .
N N8 0.2656(5) 0.8066(5) 0.5436(3) 0.0751(17) Uani d . 1 1 . .
N N9 0.5690(5) 0.7395(6) 1.1622(3) 0.0690(15) Uani d . 1 1 . .
N N10 0.3889(4) 0.5138(4) 0.9179(3) 0.0620(14) Uani d . 1 1 . .
N N11 1.2961(5) 0.7739(5) 1.0839(3) 0.0664(14) Uani d . 1 1 . .
N N12 1.2013(5) 0.6556(4) 0.8403(3) 0.0648(14) Uani d . 1 1 . .
C C1 0.8600(4) 0.8476(4) 0.7262(2) 0.0290(10) Uani d . 1 1 . .
C C2 0.9502(4) 0.8311(4) 0.7113(2) 0.0287(10) Uani d . 1 1 . .
C C3 1.0585(4) 0.8819(4) 0.7636(2) 0.0375(11) Uani d . 1 1 . .
H H3 1.0760 0.9255 0.8076 0.045 Uiso calc R 1 1 . .
C C4 1.1393(4) 0.8657(4) 0.7484(3) 0.0440(12) Uani d . 1 1 . .
C C5 1.1166(5) 0.8000(5) 0.6848(3) 0.0518(14) Uani d . 1 1 . .
H H5 1.1720 0.7897 0.6759 0.062 Uiso calc R 1 1 . .
C C6 1.0079(5) 0.7498(4) 0.6346(3) 0.0445(12) Uani d . 1 1 . .
C C7 0.9246(4) 0.7658(4) 0.6467(2) 0.0377(11) Uani d . 1 1 . .
H H7 0.8528 0.7328 0.6116 0.045 Uiso calc R 1 1 . .
C C8 0.6579(4) 0.6469(4) 0.7738(2) 0.0291(10) Uani d . 1 1 . .
C C9 0.6745(4) 0.5549(4) 0.7839(2) 0.0293(10) Uani d . 1 1 . .
C C10 0.7461(4) 0.5751(4) 0.8466(2) 0.0374(11) Uani d . 1 1 . .
H H10 0.7787 0.6426 0.8836 0.045 Uiso calc R 1 1 . .
C C11 0.7690(4) 0.4947(4) 0.8543(3) 0.0418(12) Uani d . 1 1 . .
C C12 0.7234(5) 0.3931(5) 0.8011(3) 0.0486(13) Uani d . 1 1 . .
H H12 0.7422 0.3411 0.8064 0.058 Uiso calc R 1 1 . .
C C13 0.6491(4) 0.3738(4) 0.7402(3) 0.0414(12) Uani d . 1 1 . .
C C14 0.6235(4) 0.4514(4) 0.7301(2) 0.0382(11) Uani d . 1 1 . .
H H14 0.5726 0.4347 0.6877 0.046 Uiso calc R 1 1 . .
C C15 0.6482(4) 0.6822(4) 0.4706(2) 0.0308(10) Uani d . 1 1 . .
C C16 0.7287(4) 0.7881(4) 0.4581(2) 0.0332(10) Uani d . 1 1 . .
C C17 0.7315(4) 0.7759(4) 0.3945(2) 0.0374(11) Uani d . 1 1 . .
H H17 0.6838 0.7034 0.3593 0.045 Uiso calc R 1 1 . .
C C18 0.8052(5) 0.8720(4) 0.3839(3) 0.0461(13) Uani d . 1 1 . .
C C19 0.8742(4) 0.9825(4) 0.4340(3) 0.0504(14) Uani d . 1 1 . .
H H19 0.9218 1.0475 0.4259 0.060 Uiso calc R 1 1 . .
C C20 0.8684(4) 0.9905(4) 0.4967(3) 0.0451(13) Uani d . 1 1 . .
C C21 0.7980(4) 0.8956(4) 0.5091(3) 0.0388(11) Uani d . 1 1 . .
H H21 0.7974 0.9041 0.5522 0.047 Uiso calc R 1 1 . .
C C22 0.3370(4) 0.5223(4) 0.4346(2) 0.0326(10) Uani d . 1 1 . .
C C23 0.1498(4) 0.6191(5) 0.3641(3) 0.0438(12) Uani d . 1 1 . .
C C24 0.2013(4) 0.5593(4) 0.3675(2) 0.0389(11) Uani d . 1 1 . .
H H24 0.1871 0.5055 0.3283 0.047 Uiso calc R 1 1 . .
C C25 0.2745(4) 0.5814(4) 0.4306(2) 0.0318(10) Uani d . 1 1 . .
C C26 0.2942(4) 0.6602(4) 0.4889(2) 0.0392(11) Uani d . 1 1 . .
H H26 0.3415 0.6738 0.5316 0.047 Uiso calc R 1 1 . .
C C27 0.2412(5) 0.7180(4) 0.4818(3) 0.0477(13) Uani d . 1 1 . .
C C28 0.1679(5) 0.6989(5) 0.4202(3) 0.0510(14) Uani d . 1 1 . .
H H28 0.1324 0.7382 0.4168 0.061 Uiso calc R 1 1 . .
C C29 0.8052(4) 0.8515(4) 1.0240(2) 0.0327(10) Uani d . 1 1 . .
C C30 0.6926(4) 0.7723(4) 1.0308(2) 0.0318(10) Uani d . 1 1 . .
C C31 0.6830(4) 0.7907(4) 1.0925(3) 0.0404(12) Uani d . 1 1 . .
H H31 0.7472 0.8518 1.1315 0.048 Uiso calc R 1 1 . .
C C32 0.5784(5) 0.7186(5) 1.0962(3) 0.0473(13) Uani d . 1 1 . .
C C33 0.4809(4) 0.6260(5) 1.0400(3) 0.0508(14) Uani d . 1 1 . .
H H33 0.4110 0.5765 1.0435 0.061 Uiso calc R 1 1 . .
C C34 0.4913(4) 0.6103(4) 0.9793(3) 0.0455(13) Uani d . 1 1 . .
C C35 0.5951(4) 0.6810(4) 0.9731(2) 0.0395(11) Uani d . 1 1 . .
H H35 0.5997 0.6678 0.9309 0.047 Uiso calc R 1 1 . .
C C36 1.0328(4) 0.8443(4) 0.9396(2) 0.0324(10) Uani d . 1 1 . .
C C37 1.1041(4) 0.7946(4) 0.9482(2) 0.0337(10) Uani d . 1 1 . .
C C38 1.1634(4) 0.8043(4) 1.0115(2) 0.0388(11) Uani d . 1 1 . .
H H38 1.1580 0.8395 1.0499 0.047 Uiso calc R 1 1 . .
C C39 1.2309(5) 0.7606(4) 1.0166(3) 0.0447(13) Uani d . 1 1 . .
C C40 1.2424(5) 0.7093(5) 0.9612(3) 0.0489(14) Uani d . 1 1 . .
H H40 1.2882 0.6806 0.9654 0.059 Uiso calc R 1 1 . .
C C41 1.1835(5) 0.7026(4) 0.8998(3) 0.0476(13) Uani d . 1 1 . .
C C42 1.1140(4) 0.7429(4) 0.8916(2) 0.0386(11) Uani d . 1 1 . .
H H42 1.0742 0.7356 0.8487 0.046 Uiso calc R 1 1 . .
C C43 0.5956(7) 0.9690(6) 0.5743(4) 0.097(3) Uani d D 1 1 . .
H H43A 0.5727 0.9250 0.5277 0.146 Uiso calc PR 0.926(3) 1 A 1
H H43B 0.6514 1.0496 0.5848 0.146 Uiso calc PR 0.926(3) 1 A 1
H H43C 0.5277 0.9582 0.5814 0.146 Uiso calc PR 0.926(3) 1 A 1
H H43D 0.5649 0.9076 0.5319 0.146 Uiso d PR 0.074(3) 1 A 2
H H43E 0.6789 1.0218 0.5889 0.146 Uiso d PR 0.074(3) 1 A 2
H H43F 0.5594 1.0095 0.5685 0.146 Uiso d PR 0.074(3) 1 A 2
C C44 0.6918(7) 1.0145(6) 0.7068(4) 0.111(3) Uani d D 1 1 . .
H H44A 0.7284 0.9993 0.7424 0.167 Uiso calc PR 0.926(3) 1 A 1
H H44B 0.6205 1.0021 0.7090 0.167 Uiso calc PR 0.926(3) 1 A 1
H H44C 0.7441 1.0934 0.7122 0.167 Uiso calc PR 0.926(3) 1 A 1
H H44D 0.7491 1.0668 0.6933 0.167 Uiso d PR 0.074(3) 1 A 2
H H44E 0.7217 0.9782 0.7291 0.167 Uiso d PR 0.074(3) 1 A 2
H H44F 0.6755 1.0568 0.7374 0.167 Uiso d PR 0.074(3) 1 A 2
C C45 0.1736(5) 0.5297(6) 0.6256(3) 0.0753(19) Uani d D 1 1 . .
H H45A 0.1441 0.5307 0.5818 0.113 Uiso calc PR 0.926(3) 1 A 1
H H45B 0.2120 0.6050 0.6601 0.113 Uiso calc PR 0.926(3) 1 A 1
H H45C 0.1096 0.4736 0.6337 0.113 Uiso calc PR 0.926(3) 1 A 1
H H45D 0.1654 0.5422 0.5839 0.113 Uiso d PR 0.074(3) 1 A 2
H H45E 0.1418 0.5613 0.6501 0.113 Uiso d PR 0.074(3) 1 A 2
H H45F 0.1320 0.4481 0.6158 0.113 Uiso d PR 0.074(3) 1 A 2
C C46 0.3100(7) 0.4971(6) 0.7116(3) 0.084(2) Uani d D 1 1 . .
H H46A 0.3666 0.4791 0.7224 0.126 Uiso calc PR 0.926(3) 1 A 1
H H46B 0.2401 0.4416 0.7155 0.126 Uiso calc PR 0.926(3) 1 A 1
H H46C 0.3419 0.5733 0.7426 0.126 Uiso calc PR 0.926(3) 1 A 1
H H46D 0.2297 0.4312 0.6912 0.126 Uiso d PR 0.074(3) 1 A 2
H H46E 0.3329 0.5311 0.7597 0.126 Uiso d PR 0.074(3) 1 A 2
H H46F 0.3592 0.4730 0.7035 0.126 Uiso d PR 0.074(3) 1 A 2
C C47 0.9983(5) 1.3264(5) 0.8680(3) 0.0576(15) Uani d . 1 1 . .
H H47A 0.9886 1.3561 0.9077 0.086 Uiso calc R 1 1 . .
H H47B 0.9263 1.2869 0.8288 0.086 Uiso calc R 1 1 . .
H H47C 1.0597 1.3893 0.8621 0.086 Uiso calc R 1 1 . .
C C48 1.0478(6) 1.1914(5) 0.7987(3) 0.0693(18) Uani d . 1 1 . .
H H48A 1.0681 1.1367 0.7951 0.104 Uiso calc R 1 1 . .
H H48B 1.1076 1.2602 0.7960 0.104 Uiso calc R 1 1 . .
H H48C 0.9741 1.1579 0.7622 0.104 Uiso calc R 1 1 . .
C C49 0.5422(6) 0.9107(7) 0.9170(4) 0.115(3) Uani d . 1 1 . .
H H49A 0.5828 0.9249 0.9631 0.173 Uiso calc R 1 1 . .
H H49B 0.4592 0.8597 0.9040 0.173 Uiso calc R 1 1 . .
H H49C 0.5611 0.9827 0.9131 0.173 Uiso calc R 1 1 . .
C C50 0.4992(6) 0.8331(7) 0.7853(4) 0.113(3) Uani d . 1 1 . .
H H50A 0.5109 0.7972 0.7486 0.169 Uiso calc R 1 1 . .
H H50B 0.5212 0.9088 0.7872 0.169 Uiso calc R 1 1 . .
H H50C 0.4180 0.7865 0.7782 0.169 Uiso calc R 1 1 . .

loop_
_atom_site_aniso_label
_atom_site_aniso_U_11
_atom_site_aniso_U_22
_atom_site_aniso_U_33
_atom_site_aniso_U_12
_atom_site_aniso_U_13
_atom_site_aniso_U_23
Ce1 0.02805(14) 0.02672(14) 0.02143(14) 0.01626(12) 0.00806(11) 0.00719(11)
Ce2 0.02582(14) 0.02641(14) 0.02261(14) 0.01464(11) 0.00890(11) 0.00577(11)
S1 0.0554(10) 0.0356(8) 0.0907(14) 0.0271(8) 0.0314(9) 0.0240(8)
S2 0.0449(9) 0.0527(9) 0.0509(10) 0.0269(8) 0.0280(7) 0.0157(7)
S1' 0.0554(10) 0.0356(8) 0.0907(14) 0.0271(8) 0.0314(9) 0.0240(8)
S2' 0.0449(9) 0.0527(9) 0.0509(10) 0.0269(8) 0.0280(7) 0.0157(7)
S3 0.0472(8) 0.0394(7) 0.0475(8) 0.0233(6) 0.0206(6) 0.0199(6)
S4 0.0393(8) 0.0551(9) 0.1187(15) 0.0258(8) 0.0290(9) 0.0321(10)
O1 0.0277(17) 0.0409(18) 0.0308(18) 0.0150(15) 0.0068(15) 0.0026(15)
O2 0.0374(18) 0.0415(18) 0.0220(17) 0.0206(16) 0.0087(14) 0.0033(15)
O3 0.053(3) 0.080(3) 0.064(3) 0.034(2) 0.009(2) 0.027(3)
O4 0.054(3) 0.146(5) 0.119(5) 0.069(3) 0.023(3) 0.023(4)
O5 0.107(4) 0.155(5) 0.111(5) 0.094(4) 0.044(4) -0.012(4)
O6 0.088(4) 0.108(4) 0.048(3) 0.053(3) 0.026(3) -0.006(3)
O7 0.0425(19) 0.0360(17) 0.0228(17) 0.0192(16) 0.0079(15) 0.0094(14)
O8 0.046(2) 0.0228(16) 0.036(2) 0.0125(15) 0.0066(16) 0.0015(15)
O9 0.171(6) 0.128(5) 0.045(3) 0.111(5) 0.004(3) 0.020(3)
O10 0.134(5) 0.127(5) 0.108(5) 0.102(4) -0.001(4) 0.038(4)
O11 0.178(6) 0.080(3) 0.103(4) 0.103(4) 0.043(4) 0.020(3)
O12 0.114(4) 0.069(3) 0.051(3) 0.053(3) 0.004(3) -0.006(2)
O13 0.044(2) 0.0359(18) 0.0288(19) 0.0125(16) 0.0154(16) 0.0113(15)
O14 0.0347(18) 0.0266(16) 0.0330(19) 0.0112(15) 0.0122(15) 0.0091(15)
O15 0.127(4) 0.078(3) 0.066(3) 0.054(3) 0.065(3) 0.038(3)
O16 0.147(5) 0.084(3) 0.115(4) 0.053(3) 0.098(4) 0.069(3)
O17 0.066(3) 0.035(2) 0.160(5) 0.016(2) 0.037(3) 0.027(3)
O18 0.122(5) 0.045(3) 0.084(4) 0.026(3) 0.030(4) -0.006(3)
O19 0.0353(18) 0.051(2) 0.0305(19) 0.0279(17) 0.0079(15) 0.0152(16)
O20 0.0408(19) 0.0450(19) 0.0301(19) 0.0296(17) 0.0106(15) 0.0104(16)
O21 0.098(4) 0.140(4) 0.048(3) 0.091(4) 0.026(3) 0.037(3)
O22 0.155(5) 0.182(6) 0.080(4) 0.150(5) 0.031(3) 0.054(4)
O23 0.173(6) 0.121(4) 0.102(4) 0.130(5) 0.019(4) 0.000(3)
O24 0.107(4) 0.127(4) 0.054(3) 0.094(4) 0.014(3) -0.005(3)
O25 0.040(2) 0.048(2) 0.033(2) 0.0081(17) 0.0180(16) 0.0110(16)
O26 0.0278(17) 0.0361(17) 0.0325(19) 0.0127(15) 0.0111(15) 0.0110(15)
O27 0.133(5) 0.115(4) 0.066(3) 0.079(4) 0.065(3) 0.041(3)
O28 0.092(4) 0.147(5) 0.111(4) 0.068(4) 0.080(3) 0.091(4)
O29 0.038(3) 0.080(3) 0.134(5) -0.005(3) 0.014(3) 0.036(3)
O30 0.068(3) 0.070(3) 0.066(3) 0.020(3) 0.000(3) -0.003(3)
O31 0.0426(19) 0.0351(17) 0.0297(19) 0.0241(16) 0.0112(16) 0.0021(14)
O32 0.049(2) 0.0336(17) 0.0320(18) 0.0275(16) 0.0200(16) 0.0076(14)
O33 0.129(4) 0.115(4) 0.048(3) 0.099(4) 0.028(3) 0.035(3)
O34 0.152(5) 0.212(6) 0.094(4) 0.162(5) 0.051(4) 0.076(4)
O35 0.176(5) 0.178(5) 0.100(4) 0.162(5) 0.080(4) 0.061(4)
O36 0.152(5) 0.112(4) 0.064(3) 0.104(4) 0.069(3) 0.042(3)
O37 0.047(2) 0.0344(19) 0.076(3) 0.0262(17) 0.0195(19) 0.0157(18)
O38 0.0404(19) 0.052(2) 0.046(2) 0.0280(18) 0.0226(17) 0.0205(17)
O39 0.0429(19) 0.0369(18) 0.043(2) 0.0237(16) 0.0222(16) 0.0192(16)
O40 0.0302(19) 0.039(2) 0.108(3) 0.0208(17) 0.021(2) 0.018(2)
N1 0.043(3) 0.066(3) 0.081(4) 0.035(3) 0.016(3) 0.030(3)
N2 0.064(3) 0.063(3) 0.057(3) 0.036(3) 0.037(3) 0.009(3)
N3 0.062(3) 0.071(4) 0.060(4) 0.041(3) 0.009(3) 0.033(3)
N4 0.098(4) 0.042(3) 0.064(4) 0.042(3) 0.034(3) 0.017(3)
N5 0.095(4) 0.074(4) 0.078(4) 0.052(4) 0.061(4) 0.055(3)
N6 0.057(3) 0.036(3) 0.092(5) 0.024(3) 0.013(3) 0.012(3)
N7 0.071(3) 0.102(4) 0.061(4) 0.070(3) 0.025(3) 0.047(3)
N8 0.077(4) 0.088(4) 0.063(4) 0.067(4) 0.012(3) -0.001(3)
N9 0.073(4) 0.110(5) 0.072(4) 0.064(4) 0.050(3) 0.059(4)
N10 0.032(3) 0.043(3) 0.081(4) 0.013(2) 0.005(3) 0.017(3)
N11 0.085(4) 0.091(4) 0.058(4) 0.070(4) 0.027(3) 0.038(3)
N12 0.092(4) 0.075(4) 0.066(4) 0.065(3) 0.048(3) 0.029(3)
C1 0.035(3) 0.032(2) 0.029(3) 0.020(2) 0.019(2) 0.016(2)
C2 0.028(2) 0.029(2) 0.028(2) 0.015(2) 0.013(2) 0.0097(19)
C3 0.037(3) 0.043(3) 0.037(3) 0.023(2) 0.016(2) 0.019(2)
C4 0.034(3) 0.044(3) 0.054(3) 0.022(2) 0.016(3) 0.023(3)
C5 0.053(3) 0.057(3) 0.069(4) 0.040(3) 0.037(3) 0.028(3)
C6 0.049(3) 0.042(3) 0.045(3) 0.026(3) 0.025(3) 0.014(2)
C7 0.039(3) 0.033(3) 0.041(3) 0.017(2) 0.023(2) 0.013(2)
C8 0.027(2) 0.032(2) 0.029(3) 0.013(2) 0.019(2) 0.014(2)
C9 0.033(2) 0.026(2) 0.027(2) 0.014(2) 0.013(2) 0.0116(19)
C10 0.035(3) 0.037(3) 0.039(3) 0.019(2) 0.015(2) 0.018(2)
C11 0.043(3) 0.047(3) 0.041(3) 0.026(3) 0.019(2) 0.025(3)
C12 0.053(3) 0.054(3) 0.061(4) 0.038(3) 0.030(3) 0.032(3)
C13 0.054(3) 0.036(3) 0.049(3) 0.029(3) 0.032(3) 0.019(2)
C14 0.043(3) 0.036(3) 0.035(3) 0.019(2) 0.021(2) 0.017(2)
C15 0.032(2) 0.034(3) 0.027(3) 0.017(2) 0.014(2) 0.014(2)
C16 0.038(3) 0.030(2) 0.037(3) 0.021(2) 0.020(2) 0.015(2)
C17 0.040(3) 0.033(3) 0.042(3) 0.019(2) 0.022(2) 0.017(2)
C18 0.050(3) 0.047(3) 0.059(4) 0.030(3) 0.032(3) 0.032(3)
C19 0.041(3) 0.041(3) 0.085(4) 0.024(3) 0.037(3) 0.037(3)
C20 0.033(3) 0.028(3) 0.069(4) 0.016(2) 0.018(3) 0.014(3)
C21 0.041(3) 0.034(3) 0.043(3) 0.023(2) 0.018(2) 0.013(2)
C22 0.027(2) 0.028(2) 0.038(3) 0.015(2) 0.010(2) 0.013(2)
C23 0.044(3) 0.060(3) 0.045(3) 0.037(3) 0.019(3) 0.030(3)
C24 0.044(3) 0.045(3) 0.035(3) 0.030(3) 0.017(2) 0.014(2)
C25 0.030(2) 0.034(2) 0.029(3) 0.018(2) 0.011(2) 0.010(2)
C26 0.036(3) 0.045(3) 0.039(3) 0.027(2) 0.013(2) 0.013(2)
C27 0.053(3) 0.047(3) 0.043(3) 0.034(3) 0.016(3) 0.005(3)
C28 0.058(3) 0.058(3) 0.060(4) 0.049(3) 0.024(3) 0.022(3)
C29 0.029(3) 0.032(2) 0.031(3) 0.014(2) 0.012(2) 0.011(2)
C30 0.029(2) 0.033(2) 0.033(3) 0.016(2) 0.014(2) 0.015(2)
C31 0.035(3) 0.041(3) 0.041(3) 0.018(2) 0.017(2) 0.016(2)
C32 0.052(3) 0.062(4) 0.056(4) 0.038(3) 0.038(3) 0.037(3)
C33 0.036(3) 0.049(3) 0.085(5) 0.026(3) 0.033(3) 0.041(3)
C34 0.026(3) 0.037(3) 0.062(4) 0.014(2) 0.009(3) 0.020(3)
C35 0.038(3) 0.035(3) 0.038(3) 0.019(2) 0.012(2) 0.011(2)
C36 0.032(3) 0.029(2) 0.038(3) 0.019(2) 0.014(2) 0.013(2)
C37 0.037(3) 0.031(2) 0.032(3) 0.021(2) 0.014(2) 0.008(2)
C38 0.055(3) 0.040(3) 0.042(3) 0.036(3) 0.024(2) 0.021(2)
C39 0.053(3) 0.049(3) 0.046(3) 0.037(3) 0.019(3) 0.023(3)
C40 0.059(3) 0.062(3) 0.063(4) 0.051(3) 0.036(3) 0.032(3)
C41 0.064(4) 0.051(3) 0.050(3) 0.043(3) 0.032(3) 0.020(3)
C42 0.050(3) 0.037(3) 0.034(3) 0.029(2) 0.015(2) 0.011(2)
C43 0.119(7) 0.080(5) 0.094(6) 0.054(5) 0.035(5) 0.050(5)
C44 0.137(7) 0.065(5) 0.085(6) 0.053(5) 0.007(5) 0.003(4)
C45 0.065(4) 0.103(5) 0.078(5) 0.057(4) 0.042(4) 0.029(4)
C46 0.118(6) 0.092(5) 0.078(5) 0.064(5) 0.067(5) 0.052(4)
C47 0.065(4) 0.048(3) 0.064(4) 0.034(3) 0.023(3) 0.030(3)
C48 0.080(5) 0.075(4) 0.069(4) 0.041(4) 0.054(4) 0.035(4)
C49 0.069(5) 0.127(7) 0.125(8) 0.042(5) 0.057(5) 0.024(6)
C50 0.079(5) 0.131(7) 0.094(6) 0.066(6) 0.006(5) 0.002(5)

loop_
_atom_type_symbol
_atom_type_description
_atom_type_scat_dispersion_real
_atom_type_scat_dispersion_imag
_atom_type_scat_source
C C 0.0033 0.0016 'International Tables Vol C Tables 4.2.6.8 and 6.1.1.4'
H H 0.0000 0.0000 'International Tables Vol C Tables 4.2.6.8 and 6.1.1.4'
N N 0.0061 0.0033 'International Tables Vol C Tables 4.2.6.8 and 6.1.1.4'
O O 0.0106 0.0060 'International Tables Vol C Tables 4.2.6.8 and 6.1.1.4'
S S 0.1246 0.1234 'International Tables Vol C Tables 4.2.6.8 and 6.1.1.4'
Ce Ce -0.2486 2.6331 'International Tables Vol C Tables 4.2.6.8 and 6.1.1.4'

loop_
_geom_angle_atom_site_label_1
_geom_angle_atom_site_label_2
_geom_angle_atom_site_label_3
_geom_angle_site_symmetry_1
_geom_angle_site_symmetry_3
_geom_angle
_geom_angle_publ_flag
O7 Ce1 O19 . . 143.08(11) ?
O7 Ce1 O1 . . 75.32(10) ?
O19 Ce1 O1 . . 139.62(11) ?
O7 Ce1 O13 . . 145.04(11) ?
O19 Ce1 O13 . . 71.83(10) ?
O1 Ce1 O13 . . 71.68(10) ?
O7 Ce1 O37 . . 103.30(12) ?
O19 Ce1 O37 . . 83.09(11) ?
O1 Ce1 O37 . . 72.82(11) ?
O13 Ce1 O37 . . 77.73(12) ?
O7 Ce1 O14 . 2_666 77.27(10) ?
O19 Ce1 O14 . 2_666 76.32(10) ?
O1 Ce1 O14 . 2_666 140.00(10) ?
O13 Ce1 O14 . 2_666 123.16(10) ?
O37 Ce1 O14 . 2_666 142.52(11) ?
O7 Ce1 O38 . . 71.87(11) ?
O19 Ce1 O38 . . 76.24(11) ?
O1 Ce1 O38 . . 122.96(10) ?
O13 Ce1 O38 . . 137.47(11) ?
O37 Ce1 O38 . . 71.14(11) ?
O14 Ce1 O38 2_666 . 73.69(10) ?
O7 Ce1 O20 . 2_666 77.85(10) ?
O19 Ce1 O20 . 2_666 118.05(10) ?
O1 Ce1 O20 . 2_666 72.54(10) ?
O13 Ce1 O20 . 2_666 81.56(11) ?
O37 Ce1 O20 . 2_666 143.73(11) ?
O14 Ce1 O20 2_666 2_666 73.63(10) ?
O38 Ce1 O20 . 2_666 139.33(10) ?
O2 Ce2 O32 . 2_777 144.49(10) ?
O2 Ce2 O25 . . 143.39(11) ?
O32 Ce2 O25 2_777 . 71.96(10) ?
O2 Ce2 O8 . . 74.83(11) ?
O32 Ce2 O8 2_777 . 137.53(11) ?
O25 Ce2 O8 . . 69.52(11) ?
O2 Ce2 O40 . . 101.42(13) ?
O32 Ce2 O40 2_777 . 81.26(12) ?
O25 Ce2 O40 . . 76.00(13) ?
O8 Ce2 O40 . . 72.80(11) ?
O2 Ce2 O39 . . 72.02(10) ?
O32 Ce2 O39 2_777 . 75.57(10) ?
O25 Ce2 O39 . . 136.63(11) ?
O8 Ce2 O39 . . 124.05(10) ?
O40 Ce2 O39 . . 71.28(11) ?
O2 Ce2 O26 . 2_777 77.55(10) ?
O32 Ce2 O26 2_777 2_777 79.01(10) ?
O25 Ce2 O26 . 2_777 127.03(10) ?
O8 Ce2 O26 . 2_777 140.06(10) ?
O40 Ce2 O26 . 2_777 141.57(11) ?
O39 Ce2 O26 . 2_777 72.02(10) ?
O2 Ce2 O31 . . 76.18(10) ?
O32 Ce2 O31 2_777 . 120.76(10) ?
O25 Ce2 O31 . . 85.94(11) ?
O8 Ce2 O31 . . 73.60(10) ?
O40 Ce2 O31 . . 145.67(11) ?
O39 Ce2 O31 . . 136.10(10) ?
O26 Ce2 O31 2_777 . 72.17(10) ?
O32 Ce2 O32 2_777 . 74.92(10) ?
O8 Ce2 O32 . . 103.40(9) ?
O26 Ce2 O32 2_777 . 65.48(9) ?
O37 S1 C44 . . 106.9(3) ?
O37 S1 C43 . . 104.5(3) ?
C44 S1 C43 . . 99.1(4) ?
O38 S2 C46 . . 108.0(3) ?
O38 S2 C45 . . 103.9(3) ?
O37 S1' C44 . . 109.3(7) ?
O37 S1' C43 . . 106.3(7) ?
C44 S1' C43 . . 100.6(6) ?
O38 S2' C46 . . 110.0(7) ?
O38 S2' C45 . . 105.8(6) ?
C46 S2' C45 . . 98.0(6) ?
O39 S3 C48 . . 106.0(2) ?
O39 S3 C47 . . 104.9(2) ?
C48 S3 C47 . . 97.9(3) ?
O40 S4 C50 . . 105.5(4) ?
O40 S4 C49 . . 103.3(3) ?
C50 S4 C49 . . 97.5(4) ?
C1 O1 Ce1 . . 156.6(3) ?
C1 O2 Ce2 . . 147.1(3) ?
C8 O7 Ce1 . . 144.0(3) ?
C8 O8 Ce2 . . 157.4(3) ?
C15 O13 Ce1 . . 144.5(3) ?
C15 O14 Ce1 . 2_666 139.1(3) ?
C22 O19 Ce1 . . 172.9(3) ?
C22 O20 Ce1 . 2_666 113.0(3) ?
C29 O25 Ce2 . . 143.0(3) ?
C29 O26 Ce2 . 2_777 133.4(3) ?
C36 O31 Ce2 . . 104.2(3) ?
C36 O32 Ce2 . 2_777 165.7(3) ?
Ce2 O32 Ce2 2_777 . 105.08(10) ?
S1' O37 S1 . . 53.8(5) ?
S1' O37 Ce1 . . 169.4(5) ?
S1 O37 Ce1 . . 128.79(19) ?
S2' O38 S2 . . 55.1(5) ?
S2' O38 Ce1 . . 149.0(4) ?
S2 O38 Ce1 . . 131.60(19) ?
S3 O39 Ce2 . . 130.77(18) ?
S4 O40 Ce2 . . 129.94(19) ?
O4 N1 O3 . . 124.5(5) ?
O4 N1 C4 . . 117.3(6) ?
O3 N1 C4 . . 118.2(5) ?
O6 N2 O5 . . 122.7(6) ?
O6 N2 C6 . . 118.6(5) ?
O5 N2 C6 . . 118.6(6) ?
O9 N3 O10 . . 123.1(6) ?
O9 N3 C11 . . 118.3(5) ?
O10 N3 C11 . . 118.6(6) ?
O12 N4 O11 . . 123.6(6) ?
O12 N4 C13 . . 119.9(5) ?
O11 N4 C13 . . 116.4(6) ?
O15 N5 O16 . . 124.2(6) ?
O15 N5 C18 . . 118.0(5) ?
O16 N5 C18 . . 117.9(6) ?
O18 N6 O17 . . 124.4(6) ?
O18 N6 C20 . . 117.3(6) ?
O17 N6 C20 . . 118.3(6) ?
O21 N7 O22 . . 123.8(5) ?
O21 N7 C23 . . 119.0(5) ?
O22 N7 C23 . . 117.2(5) ?
O24 N8 O23 . . 124.3(6) ?
O24 N8 C27 . . 117.9(5) ?
O23 N8 C27 . . 117.8(6) ?
O28 N9 O27 . . 124.9(6) ?
O28 N9 C32 . . 117.6(6) ?
O27 N9 C32 . . 117.5(5) ?
O30 N10 O29 . . 123.9(6) ?
O30 N10 C34 . . 118.9(5) ?
O29 N10 C34 . . 117.2(6) ?
O33 N11 O34 . . 122.9(5) ?
O33 N11 C39 . . 119.6(5) ?
O34 N11 C39 . . 117.6(5) ?
O36 N12 O35 . . 123.0(5) ?
O36 N12 C41 . . 119.0(5) ?
O35 N12 C41 . . 117.9(5) ?
O2 C1 O1 . . 125.6(4) ?
O2 C1 C2 . . 117.4(4) ?
O1 C1 C2 . . 117.0(4) ?
C7 C2 C3 . . 120.5(4) ?
C7 C2 C1 . . 120.0(4) ?
C3 C2 C1 . . 119.5(4) ?
C4 C3 C2 . . 118.2(5) ?
C4 C3 H3 . . 120.9 ?
C2 C3 H3 . . 120.9 ?
C5 C4 C3 . . 123.1(5) ?
C5 C4 N1 . . 117.8(5) ?
C3 C4 N1 . . 119.0(5) ?
C4 C5 C6 . . 116.9(5) ?
C4 C5 H5 . . 121.5 ?
C6 C5 H5 . . 121.5 ?
C5 C6 C7 . . 122.3(5) ?
C5 C6 N2 . . 119.7(5) ?
C7 C6 N2 . . 117.9(5) ?
C2 C7 C6 . . 118.9(5) ?
C2 C7 H7 . . 120.6 ?
C6 C7 H7 . . 120.6 ?
O8 C8 O7 . . 125.4(4) ?
O8 C8 C9 . . 118.1(4) ?
O7 C8 C9 . . 116.5(4) ?
C10 C9 C14 . . 118.9(4) ?
C10 C9 C8 . . 119.8(4) ?
C14 C9 C8 . . 121.2(4) ?
C9 C10 C11 . . 119.7(5) ?
C9 C10 H10 . . 120.1 ?
C11 C10 H10 . . 120.1 ?
C10 C11 C12 . . 122.7(5) ?
C10 C11 N3 . . 118.5(5) ?
C12 C11 N3 . . 118.8(5) ?
C13 C12 C11 . . 116.0(5) ?
C13 C12 H12 . . 122.0 ?
C11 C12 H12 . . 122.0 ?
C12 C13 C14 . . 123.3(5) ?
C12 C13 N4 . . 118.7(5) ?
C14 C13 N4 . . 117.9(5) ?
C13 C14 C9 . . 119.3(5) ?
C13 C14 H14 . . 120.4 ?
C9 C14 H14 . . 120.4 ?
O14 C15 O13 . . 126.8(4) ?
O14 C15 C16 . . 117.4(4) ?
O13 C15 C16 . . 115.7(4) ?
C21 C16 C17 . . 119.7(4) ?
C21 C16 C15 . . 120.6(4) ?
C17 C16 C15 . . 119.7(4) ?
C18 C17 C16 . . 119.3(5) ?
C18 C17 H17 . . 120.4 ?
C16 C17 H17 . . 120.4 ?
C17 C18 C19 . . 122.4(5) ?
C17 C18 N5 . . 119.3(5) ?
C19 C18 N5 . . 118.3(5) ?
C20 C19 C18 . . 116.3(5) ?
C20 C19 H19 . . 121.9 ?
C18 C19 H19 . . 121.9 ?
C21 C20 C19 . . 122.4(5) ?
C21 C20 N6 . . 119.9(5) ?
C19 C20 N6 . . 117.7(5) ?
C16 C21 C20 . . 119.9(5) ?
C16 C21 H21 . . 120.0 ?
C20 C21 H21 . . 120.0 ?
O20 C22 O19 . . 124.9(4) ?
O20 C22 C25 . . 117.4(4) ?
O19 C22 C25 . . 117.7(4) ?
C28 C23 C24 . . 123.0(5) ?
C28 C23 N7 . . 119.2(5) ?
C24 C23 N7 . . 117.8(5) ?
C23 C24 C25 . . 118.4(5) ?
C23 C24 H24 . . 120.8 ?
C25 C24 H24 . . 120.8 ?
C26 C25 C24 . . 120.7(4) ?
C26 C25 C22 . . 120.4(4) ?
C24 C25 C22 . . 118.8(4) ?
C25 C26 C27 . . 117.9(5) ?
C25 C26 H26 . . 121.0 ?
C27 C26 H26 . . 121.0 ?
C28 C27 C26 . . 123.4(5) ?
C28 C27 N8 . . 118.0(5) ?
C26 C27 N8 . . 118.6(5) ?
C23 C28 C27 . . 116.5(4) ?
C23 C28 H28 . . 121.7 ?
C27 C28 H28 . . 121.7 ?
O25 C29 O26 . . 126.9(4) ?
O25 C29 C30 . . 116.4(4) ?
O26 C29 C30 . . 116.7(4) ?
C31 C30 C35 . . 119.2(4) ?
C31 C30 C29 . . 121.5(4) ?
C35 C30 C29 . . 119.3(4) ?
C32 C31 C30 . . 119.6(5) ?
C32 C31 H31 . . 120.2 ?
C30 C31 H31 . . 120.2 ?
C31 C32 C33 . . 122.4(5) ?
C31 C32 N9 . . 119.2(5) ?
C33 C32 N9 . . 118.4(5) ?
C34 C33 C32 . . 117.1(5) ?
C34 C33 H33 . . 121.4 ?
C32 C33 H33 . . 121.4 ?
C33 C34 C35 . . 122.4(5) ?
C33 C34 N10 . . 118.9(5) ?
C35 C34 N10 . . 118.7(5) ?
C34 C35 C30 . . 119.2(5) ?
C34 C35 H35 . . 120.4 ?
C30 C35 H35 . . 120.4 ?
O31 C36 O32 . . 123.8(4) ?
O31 C36 C37 . . 117.4(4) ?
O32 C36 C37 . . 118.8(4) ?
C42 C37 C38 . . 119.9(4) ?
C42 C37 C36 . . 118.8(4) ?
C38 C37 C36 . . 121.3(4) ?
C37 C38 C39 . . 118.8(5) ?
C37 C38 H38 . . 120.6 ?
C39 C38 H38 . . 120.6 ?
C40 C39 C38 . . 122.3(5) ?
C40 C39 N11 . . 119.0(5) ?
C38 C39 N11 . . 118.6(5) ?
C41 C40 C39 . . 117.0(5) ?
C41 C40 H40 . . 121.5 ?
C39 C40 H40 . . 121.5 ?
C40 C41 C42 . . 123.2(5) ?
C40 C41 N12 . . 117.9(5) ?
C42 C41 N12 . . 118.8(5) ?
C41 C42 C37 . . 118.8(5) ?
C41 C42 H42 . . 120.6 ?
C37 C42 H42 . . 120.6 ?
S1 C43 H43A . . 109.5 ?
S1 C43 H43B . . 109.5 ?
H43A C43 H43B . . 109.5 ?
S1 C43 H43C . . 109.5 ?
H43A C43 H43C . . 109.5 ?
H43B C43 H43C . . 109.5 ?
S1' C43 H43D . . 109.3 ?
S1' C43 H43E . . 109.6 ?
H43D C43 H43E . . 109.5 ?
S1' C43 H43F . . 109.5 ?
H43D C43 H43F . . 109.5 ?
H43E C43 H43F . . 109.5 ?
S1 C44 H44A . . 109.5 ?
S1 C44 H44B . . 109.5 ?
H44A C44 H44B . . 109.5 ?
S1 C44 H44C . . 109.5 ?
H44A C44 H44C . . 109.5 ?
H44B C44 H44C . . 109.5 ?
S1' C44 H44D . . 109.1 ?
S1' C44 H44E . . 109.4 ?
H44D C44 H44E . . 109.5 ?
S1' C44 H44F . . 109.8 ?
H44D C44 H44F . . 109.5 ?
H44E C44 H44F . . 109.5 ?
S2 C45 H45A . . 109.5 ?
S2 C45 H45B . . 109.5 ?
H45A C45 H45B . . 109.5 ?
S2 C45 H45C . . 109.5 ?
H45A C45 H45C . . 109.5 ?
H45B C45 H45C . . 109.5 ?
S2' C45 H45D . . 109.4 ?
S2' C45 H45E . . 109.6 ?
H45D C45 H45E . . 109.5 ?
S2' C45 H45F . . 109.4 ?
H45D C45 H45F . . 109.5 ?
H45E C45 H45F . . 109.5 ?
S2 C46 H46A . . 109.5 ?
S2 C46 H46B . . 109.5 ?
H46A C46 H46B . . 109.5 ?
S2 C46 H46C . . 109.5 ?
H46A C46 H46C . . 109.5 ?
H46B C46 H46C . . 109.5 ?
S2' C46 H46D . . 109.5 ?
S2' C46 H46E . . 109.5 ?
H46D C46 H46E . . 109.5 ?
S2' C46 H46F . . 109.4 ?
H46D C46 H46F . . 109.5 ?
H46E C46 H46F . . 109.5 ?
S3 C47 H47A . . 109.5 ?
S3 C47 H47B . . 109.5 ?
H47A C47 H47B . . 109.5 ?
S3 C47 H47C . . 109.5 ?
H47A C47 H47C . . 109.5 ?
H47B C47 H47C . . 109.5 ?
S3 C48 H48A . . 109.5 ?
S3 C48 H48B . . 109.5 ?
H48A C48 H48B . . 109.5 ?
S3 C48 H48C . . 109.5 ?
H48A C48 H48C . . 109.5 ?
H48B C48 H48C . . 109.5 ?
S4 C49 H49A . . 109.5 ?
S4 C49 H49B . . 109.5 ?
H49A C49 H49B . . 109.5 ?
S4 C49 H49C . . 109.5 ?
H49A C49 H49C . . 109.5 ?
H49B C49 H49C . . 109.5 ?
S4 C50 H50A . . 109.5 ?
S4 C50 H50B . . 109.5 ?
H50A C50 H50B . . 109.5 ?
S4 C50 H50C . . 109.5 ?
H50A C50 H50C . . 109.5 ?
H50B C50 H50C . . 109.5 ?

loop_
_geom_bond_atom_site_label_1
_geom_bond_atom_site_label_2
_geom_bond_site_symmetry_2
_geom_bond_distance
_geom_bond_publ_flag
Ce1 O1 . 2.489(3) ?
Ce1 O7 . 2.423(3) ?
Ce1 O13 . 2.493(3) ?
Ce1 O14 2_666 2.512(3) ?
Ce1 O19 . 2.434(3) ?
Ce1 O20 2_666 2.552(3) ?
Ce1 O37 . 2.509(3) ?
Ce1 O38 . 2.545(3) ?
Ce2 O2 . 2.418(3) ?
Ce2 O8 . 2.496(3) ?
Ce2 O25 . 2.493(3) ?
Ce2 O26 2_777 2.535(3) ?
Ce2 O31 . 2.582(3) ?
Ce2 O32 2_777 2.479(3) ?
Ce2 O39 . 2.535(3) ?
Ce2 O40 . 2.499(3) ?
S1 O37 . 1.491(4) ?
S1 C44 . 1.749(7) ?
S1 C43 . 1.775(7) ?
S1 H43E . 1.7691 ?
S1 H44D . 1.8212 ?
S2 O38 . 1.497(3) ?
S2 C46 . 1.752(6) ?
S2 C45 . 1.786(6) ?
S2 H45F . 1.7546 ?
S1' O37 . 1.468(9) ?
S1' C44 . 1.724(11) ?
S1' C43 . 1.760(11) ?
S2' O38 . 1.458(9) ?
S2' C46 . 1.750(11) ?
S2' C45 . 1.782(10) ?
S3 O39 . 1.517(3) ?
S3 C48 . 1.781(5) ?
S3 C47 . 1.784(5) ?
S4 O40 . 1.501(4) ?
S4 C50 . 1.761(8) ?
S4 C49 . 1.783(7) ?
O1 C1 . 1.249(5) ?
O2 C1 . 1.240(5) ?
O3 N1 . 1.218(6) ?
O4 N1 . 1.217(6) ?
O5 N2 . 1.199(6) ?
O6 N2 . 1.194(6) ?
O7 C8 . 1.260(5) ?
O8 C8 . 1.229(5) ?
O9 N3 . 1.201(6) ?
O10 N3 . 1.200(6) ?
O11 N4 . 1.222(6) ?
O12 N4 . 1.192(6) ?
O13 C15 . 1.251(5) ?
O14 C15 . 1.250(5) ?
O14 Ce1 2_666 2.512(3) ?
O15 N5 . 1.220(6) ?
O16 N5 . 1.218(6) ?
O17 N6 . 1.213(7) ?
O18 N6 . 1.194(7) ?
O19 C22 . 1.257(5) ?
O20 C22 . 1.245(5) ?
O20 Ce1 2_666 2.552(3) ?
O21 N7 . 1.209(6) ?
O22 N7 . 1.219(6) ?
O23 N8 . 1.204(6) ?
O24 N8 . 1.206(6) ?
O25 C29 . 1.240(5) ?
O26 C29 . 1.255(5) ?
O26 Ce2 2_777 2.535(3) ?
O27 N9 . 1.227(7) ?
O28 N9 . 1.221(7) ?
O29 N10 . 1.215(6) ?
O30 N10 . 1.192(6) ?
O31 C36 . 1.234(5) ?
O32 C36 . 1.261(5) ?
O32 Ce2 2_777 2.479(3) ?
O33 N11 . 1.217(6) ?
O34 N11 . 1.228(6) ?
O35 N12 . 1.214(6) ?
O36 N12 . 1.202(6) ?
N1 C4 . 1.482(7) ?
N2 C6 . 1.471(7) ?
N3 C11 . 1.467(7) ?
N4 C13 . 1.489(6) ?
N5 C18 . 1.473(7) ?
N6 C20 . 1.479(7) ?
N7 C23 . 1.482(6) ?
N8 C27 . 1.484(7) ?
N9 C32 . 1.468(7) ?
N10 C34 . 1.472(7) ?
N11 C39 . 1.462(7) ?
N12 C41 . 1.479(7) ?
C1 C2 . 1.517(6) ?
C2 C7 . 1.373(6) ?
C2 C3 . 1.393(6) ?
C3 C4 . 1.385(6) ?
C3 H3 . 0.9300 ?
C4 C5 . 1.371(7) ?
C5 C6 . 1.379(7) ?
C5 H5 . 0.9300 ?
C6 C7 . 1.392(6) ?
C7 H7 . 0.9300 ?
C8 C9 . 1.503(6) ?
C9 C10 . 1.377(6) ?
C9 C14 . 1.390(6) ?
C10 C11 . 1.379(6) ?
C10 H10 . 0.9300 ?
C11 C12 . 1.383(7) ?
C12 C13 . 1.368(7) ?
C12 H12 . 0.9300 ?
C13 C14 . 1.377(6) ?
C14 H14 . 0.9300 ?
C15 C16 . 1.517(6) ?
C16 C21 . 1.366(6) ?
C16 C17 . 1.381(6) ?
C17 C18 . 1.371(6) ?
C17 H17 . 0.9300 ?
C18 C19 . 1.385(7) ?
C19 C20 . 1.380(8) ?
C19 H19 . 0.9300 ?
C20 C21 . 1.368(6) ?
C21 H21 . 0.9300 ?
C22 C25 . 1.508(6) ?
C23 C28 . 1.368(7) ?
C23 C24 . 1.385(6) ?
C24 C25 . 1.384(6) ?
C24 H24 . 0.9300 ?
C25 C26 . 1.383(6) ?
C26 C27 . 1.383(6) ?
C26 H26 . 0.9300 ?
C27 C28 . 1.375(7) ?
C28 H28 . 0.9300 ?
C29 C30 . 1.511(6) ?
C30 C31 . 1.376(6) ?
C30 C35 . 1.391(6) ?
C31 C32 . 1.369(7) ?
C31 H31 . 0.9300 ?
C32 C33 . 1.382(7) ?
C33 C34 . 1.359(7) ?
C33 H33 . 0.9300 ?
C34 C35 . 1.383(7) ?
C35 H35 . 0.9300 ?
C36 C37 . 1.508(6) ?
C37 C42 . 1.385(6) ?
C37 C38 . 1.382(6) ?
C38 C39 . 1.386(6) ?
C38 H38 . 0.9300 ?
C39 C40 . 1.374(7) ?
C40 C41 . 1.364(7) ?
C40 H40 . 0.9300 ?
C41 C42 . 1.373(7) ?
C42 H42 . 0.9300 ?
C43 H43A . 0.9600 ?
C43 H43B . 0.9600 ?
C43 H43C . 0.9600 ?
C43 H43D . 0.9600 ?
C43 H43E . 0.9600 ?
C43 H43F . 0.9600 ?
C44 H44A . 0.9600 ?
C44 H44B . 0.9600 ?
C44 H44C . 0.9600 ?
C44 H44D . 0.9600 ?
C44 H44E . 0.9599 ?
C44 H44F . 0.9599 ?
C45 H45A . 0.9600 ?
C45 H45B . 0.9600 ?
C45 H45C . 0.9600 ?
C45 H45D . 0.9600 ?
C45 H45E . 0.9598 ?
C45 H45F . 0.9600 ?
C46 H46A . 0.9600 ?
C46 H46B . 0.9600 ?
C46 H46C . 0.9600 ?
C46 H46D . 0.9599 ?
C46 H46E . 0.9598 ?
C46 H46F . 0.9600 ?
C47 H47A . 0.9600 ?
C47 H47B . 0.9600 ?
C47 H47C . 0.9600 ?
C48 H48A . 0.9600 ?
C48 H48B . 0.9600 ?
C48 H48C . 0.9600 ?
C49 H49A . 0.9600 ?
C49 H49B . 0.9600 ?
C49 H49C . 0.9600 ?
C50 H50A . 0.9600 ?
C50 H50B . 0.9600 ?
C50 H50C . 0.9600 ?

loop_
_geom_torsion_atom_site_label_1
_geom_torsion_atom_site_label_2
_geom_torsion_atom_site_label_3
_geom_torsion_atom_site_label_4
_geom_torsion_site_symmetry_1
_geom_torsion_site_symmetry_2
_geom_torsion_site_symmetry_3
_geom_torsion_site_symmetry_4
_geom_torsion
_geom_torsion_publ_flag
O7 Ce1 O1 C1 . . . . 37.3(7) ?
O19 Ce1 O1 C1 . . . . -157.4(7) ?
O13 Ce1 O1 C1 . . . . -131.0(7) ?
O37 Ce1 O1 C1 . . . . 146.5(7) ?
O14 Ce1 O1 C1 2_666 . . . -10.9(8) ?
O38 Ce1 O1 C1 . . . . 93.7(7) ?
O20 Ce1 O1 C1 2_666 . . . -44.4(7) ?
O32 Ce2 O2 C1 2_777 . . . 179.2(5) ?
O25 Ce2 O2 C1 . . . . -8.1(6) ?
O8 Ce2 O2 C1 . . . . -21.5(5) ?
O40 Ce2 O2 C1 . . . . -89.9(5) ?
O39 Ce2 O2 C1 . . . . -155.7(6) ?
O26 Ce2 O2 C1 2_777 . . . 129.4(5) ?
O31 Ce2 O2 C1 . . . . 55.0(5) ?
O19 Ce1 O7 C8 . . . . 169.2(4) ?
O1 Ce1 O7 C8 . . . . -26.7(5) ?
O13 Ce1 O7 C8 . . . . -7.0(6) ?
O37 Ce1 O7 C8 . . . . -94.6(5) ?
O14 Ce1 O7 C8 2_666 . . . 123.9(5) ?
O38 Ce1 O7 C8 . . . . -159.3(5) ?
O20 Ce1 O7 C8 2_666 . . . 48.2(5) ?
O2 Ce2 O8 C8 . . . . 31.2(8) ?
O32 Ce2 O8 C8 2_777 . . . -166.5(7) ?
O25 Ce2 O8 C8 . . . . -140.3(8) ?
O40 Ce2 O8 C8 . . . . 138.6(8) ?
O39 Ce2 O8 C8 . . . . 86.5(8) ?
O26 Ce2 O8 C8 2_777 . . . -16.6(9) ?
O31 Ce2 O8 C8 . . . . -48.6(8) ?
O7 Ce1 O13 C15 . . . . 155.5(5) ?
O19 Ce1 O13 C15 . . . . -22.1(5) ?
O1 Ce1 O13 C15 . . . . 175.5(5) ?
O37 Ce1 O13 C15 . . . . -108.8(5) ?
O14 Ce1 O13 C15 2_666 . . . 37.1(6) ?
O38 Ce1 O13 C15 . . . . -65.4(6) ?
O20 Ce1 O13 C15 2_666 . . . 101.2(5) ?
O2 Ce2 O25 C29 . . . . 172.1(5) ?
O32 Ce2 O25 C29 2_777 . . . -12.4(5) ?
O8 Ce2 O25 C29 . . . . -174.1(6) ?
O40 Ce2 O25 C29 . . . . -97.6(5) ?
O39 Ce2 O25 C29 . . . . -55.8(6) ?
O26 Ce2 O25 C29 2_777 . . . 47.8(6) ?
O31 Ce2 O25 C29 . . . . 111.9(5) ?
O2 Ce2 O31 C36 . . . . 151.1(3) ?
O32 Ce2 O31 C36 2_777 . . . 5.1(3) ?
O25 Ce2 O31 C36 . . . . -61.1(3) ?
O8 Ce2 O31 C36 . . . . -130.9(3) ?
O40 Ce2 O31 C36 . . . . -118.8(3) ?
O39 Ce2 O31 C36 . . . . 106.7(3) ?
O26 Ce2 O31 C36 2_777 . . . 70.0(3) ?
O32 Ce2 O32 C36 2_777 . . . -170.3(3) ?
O8 Ce2 O32 C36 . . . . 53.6(3) ?
O26 Ce2 O32 C36 2_777 . . . -85.7(3) ?
O2 Ce2 O32 Ce2 . . . 2_777 144.15(10) ?
O32 Ce2 O32 Ce2 2_777 . . 2_777 0.0 ?
O25 Ce2 O32 Ce2 . . . 2_777 -76.85(12) ?
O8 Ce2 O32 Ce2 . . . 2_777 -136.15(11) ?
O40 Ce2 O32 Ce2 . . . 2_777 -57.08(18) ?
O39 Ce2 O32 Ce2 . . . 2_777 54.11(16) ?
O26 Ce2 O32 Ce2 2_777 . . 2_777 84.59(12) ?
O31 Ce2 O32 Ce2 . . . 2_777 172.95(18) ?
C44 S1 O37 Ce1 . . . . -116.4(4) ?
C43 S1 O37 Ce1 . . . . 139.2(3) ?
O7 Ce1 O37 S1 . . . . 98.3(3) ?
O19 Ce1 O37 S1 . . . . -118.6(3) ?
O1 Ce1 O37 S1 . . . . 28.6(3) ?
O13 Ce1 O37 S1 . . . . -45.8(3) ?
O14 Ce1 O37 S1 2_666 . . . -175.3(2) ?
O38 Ce1 O37 S1 . . . . 163.6(3) ?
O20 Ce1 O37 S1 2_666 . . . 10.8(4) ?
C46 S2 O38 Ce1 . . . . 91.7(3) ?
C45 S2 O38 Ce1 . . . . -165.1(3) ?
O7 Ce1 O38 S2' . . . . 14.8(9) ?
O19 Ce1 O38 S2' . . . . 175.9(10) ?
O1 Ce1 O38 S2' . . . . -43.2(10) ?
O13 Ce1 O38 S2' . . . . -142.0(9) ?
O37 Ce1 O38 S2' . . . . -96.8(10) ?
O14 Ce1 O38 S2' 2_666 . . . 96.4(10) ?
O20 Ce1 O38 S2' 2_666 . . . 58.7(10) ?
O7 Ce1 O38 S2 . . . . -74.8(3) ?
O19 Ce1 O38 S2 . . . . 86.4(3) ?
O1 Ce1 O38 S2 . . . . -132.8(2) ?
O13 Ce1 O38 S2 . . . . 128.5(2) ?
O37 Ce1 O38 S2 . . . . 173.6(3) ?
O14 Ce1 O38 S2 2_666 . . . 6.8(2) ?
O20 Ce1 O38 S2 2_666 . . . -30.9(3) ?
C48 S3 O39 Ce2 . . . . 87.1(3) ?
C47 S3 O39 Ce2 . . . . -170.0(3) ?
O2 Ce2 O39 S3 . . . . -81.3(2) ?
O32 Ce2 O39 S3 2_777 . . . 84.0(2) ?
O25 Ce2 O39 S3 . . . . 126.4(2) ?
O8 Ce2 O39 S3 . . . . -137.8(2) ?
O40 Ce2 O39 S3 . . . . 169.5(3) ?
O26 Ce2 O39 S3 2_777 . . . 1.1(2) ?
O31 Ce2 O39 S3 . . . . -35.6(3) ?
C50 S4 O40 Ce2 . . . . -121.1(4) ?
C49 S4 O40 Ce2 . . . . 137.1(4) ?
O2 Ce2 O40 S4 . . . . 95.7(3) ?
O32 Ce2 O40 S4 2_777 . . . -120.2(3) ?
O25 Ce2 O40 S4 . . . . -46.8(3) ?
O8 Ce2 O40 S4 . . . . 25.7(3) ?
O39 Ce2 O40 S4 . . . . 162.1(4) ?
O26 Ce2 O40 S4 2_777 . . . -180.0(2) ?
O31 Ce2 O40 S4 . . . . 13.6(5) ?
Ce2 O2 C1 O1 . . . . 79.9(7) ?
Ce2 O2 C1 C2 . . . . -102.5(5) ?
Ce1 O1 C1 O2 . . . . -98.1(8) ?
Ce1 O1 C1 C2 . . . . 84.3(8) ?
O2 C1 C2 C7 . . . . -172.6(4) ?
O1 C1 C2 C7 . . . . 5.2(6) ?
O2 C1 C2 C3 . . . . 7.9(6) ?
O1 C1 C2 C3 . . . . -174.3(4) ?
C7 C2 C3 C4 . . . . 0.7(7) ?
C1 C2 C3 C4 . . . . -179.7(4) ?
C2 C3 C4 C5 . . . . -1.6(7) ?
C2 C3 C4 N1 . . . . -178.9(4) ?
O4 N1 C4 C5 . . . . 11.9(8) ?
O3 N1 C4 C5 . . . . -168.8(5) ?
O4 N1 C4 C3 . . . . -170.6(5) ?
O3 N1 C4 C3 . . . . 8.6(7) ?
C3 C4 C5 C6 . . . . 0.7(8) ?
N1 C4 C5 C6 . . . . 178.0(5) ?
C4 C5 C6 C7 . . . . 1.1(8) ?
C4 C5 C6 N2 . . . . -176.6(5) ?
O6 N2 C6 C5 . . . . 179.7(6) ?
O5 N2 C6 C5 . . . . 2.3(8) ?
O6 N2 C6 C7 . . . . 1.9(8) ?
O5 N2 C6 C7 . . . . -175.5(6) ?
C3 C2 C7 C6 . . . . 0.9(7) ?
C1 C2 C7 C6 . . . . -178.6(4) ?
C5 C6 C7 C2 . . . . -1.9(7) ?
N2 C6 C7 C2 . . . . 175.8(4) ?
Ce2 O8 C8 O7 . . . . -96.2(8) ?
Ce2 O8 C8 C9 . . . . 85.4(8) ?
Ce1 O7 C8 O8 . . . . 86.0(6) ?
Ce1 O7 C8 C9 . . . . -95.6(5) ?
O8 C8 C9 C10 . . . . 5.2(6) ?
O7 C8 C9 C10 . . . . -173.4(4) ?
O8 C8 C9 C14 . . . . -171.6(4) ?
O7 C8 C9 C14 . . . . 9.9(6) ?
C14 C9 C10 C11 . . . . 2.3(7) ?
C8 C9 C10 C11 . . . . -174.5(4) ?
C9 C10 C11 C12 . . . . 0.4(7) ?
C9 C10 C11 N3 . . . . 179.7(4) ?
O9 N3 C11 C10 . . . . 13.7(8) ?
O10 N3 C11 C10 . . . . -165.0(6) ?
O9 N3 C11 C12 . . . . -166.9(6) ?
O10 N3 C11 C12 . . . . 14.4(8) ?
C10 C11 C12 C13 . . . . -2.8(8) ?
N3 C11 C12 C13 . . . . 177.8(5) ?
C11 C12 C13 C14 . . . . 2.8(8) ?
C11 C12 C13 N4 . . . . -179.4(5) ?
O12 N4 C13 C12 . . . . 173.0(6) ?
O11 N4 C13 C12 . . . . -11.6(8) ?
O12 N4 C13 C14 . . . . -9.1(8) ?
O11 N4 C13 C14 . . . . 166.3(5) ?
C12 C13 C14 C9 . . . . -0.3(7) ?
N4 C13 C14 C9 . . . . -178.1(4) ?
C10 C9 C14 C13 . . . . -2.3(7) ?
C8 C9 C14 C13 . . . . 174.4(4) ?
Ce1 O14 C15 O13 2_666 . . . -12.9(8) ?
Ce1 O14 C15 C16 2_666 . . . 168.1(3) ?
Ce1 O13 C15 O14 . . . . -22.0(8) ?
Ce1 O13 C15 C16 . . . . 157.0(4) ?
O14 C15 C16 C21 . . . . 173.0(4) ?
O13 C15 C16 C21 . . . . -6.1(6) ?
O14 C15 C16 C17 . . . . -6.7(6) ?
O13 C15 C16 C17 . . . . 174.2(4) ?
C21 C16 C17 C18 . . . . 0.8(7) ?
C15 C16 C17 C18 . . . . -179.4(4) ?
C16 C17 C18 C19 . . . . -2.6(8) ?
C16 C17 C18 N5 . . . . 174.4(5) ?
O15 N5 C18 C17 . . . . -1.6(8) ?
O16 N5 C18 C17 . . . . 178.2(6) ?
O15 N5 C18 C19 . . . . 175.5(5) ?
O16 N5 C18 C19 . . . . -4.7(8) ?
C17 C18 C19 C20 . . . . 2.4(8) ?
N5 C18 C19 C20 . . . . -174.6(5) ?
C18 C19 C20 C21 . . . . -0.5(8) ?
C18 C19 C20 N6 . . . . -179.6(4) ?
O18 N6 C20 C21 . . . . -5.9(8) ?
O17 N6 C20 C21 . . . . 174.4(5) ?
O18 N6 C20 C19 . . . . 173.1(6) ?
O17 N6 C20 C19 . . . . -6.5(8) ?
C17 C16 C21 C20 . . . . 1.0(7) ?
C15 C16 C21 C20 . . . . -178.7(4) ?
C19 C20 C21 C16 . . . . -1.1(7) ?
N6 C20 C21 C16 . . . . 177.9(4) ?
Ce1 O20 C22 O19 2_666 . . . -5.1(6) ?
Ce1 O20 C22 C25 2_666 . . . 174.2(3) ?
O21 N7 C23 C28 . . . . 171.8(6) ?
O22 N7 C23 C28 . . . . -7.6(8) ?
O21 N7 C23 C24 . . . . -6.8(8) ?
O22 N7 C23 C24 . . . . 173.9(6) ?
C28 C23 C24 C25 . . . . -0.1(8) ?
N7 C23 C24 C25 . . . . 178.5(4) ?
C23 C24 C25 C26 . . . . 1.0(7) ?
C23 C24 C25 C22 . . . . -176.2(4) ?
O20 C22 C25 C26 . . . . 179.8(4) ?
O19 C22 C25 C26 . . . . -0.9(6) ?
O20 C22 C25 C24 . . . . -3.0(6) ?
O19 C22 C25 C24 . . . . 176.3(4) ?
C24 C25 C26 C27 . . . . -1.8(7) ?
C22 C25 C26 C27 . . . . 175.3(4) ?
C25 C26 C27 C28 . . . . 1.8(8) ?
C25 C26 C27 N8 . . . . -177.3(5) ?
O24 N8 C27 C28 . . . . 167.5(6) ?
O23 N8 C27 C28 . . . . -13.9(9) ?
O24 N8 C27 C26 . . . . -13.3(9) ?
O23 N8 C27 C26 . . . . 165.3(6) ?
C24 C23 C28 C27 . . . . 0.1(8) ?
N7 C23 C28 C27 . . . . -178.4(5) ?
C26 C27 C28 C23 . . . . -1.0(8) ?
N8 C27 C28 C23 . . . . 178.2(5) ?
Ce2 O25 C29 O26 . . . . -29.4(9) ?
Ce2 O25 C29 C30 . . . . 151.1(4) ?
Ce2 O26 C29 O25 2_777 . . . -10.2(7) ?
Ce2 O26 C29 C30 2_777 . . . 169.4(3) ?
O25 C29 C30 C31 . . . . -169.1(4) ?
O26 C29 C30 C31 . . . . 11.3(6) ?
O25 C29 C30 C35 . . . . 8.6(6) ?
O26 C29 C30 C35 . . . . -171.0(4) ?
C35 C30 C31 C32 . . . . 0.6(7) ?
C29 C30 C31 C32 . . . . 178.3(4) ?
C30 C31 C32 C33 . . . . 0.7(8) ?
C30 C31 C32 N9 . . . . -179.6(5) ?
O28 N9 C32 C31 . . . . -152.9(5) ?
O27 N9 C32 C31 . . . . 27.8(8) ?
O28 N9 C32 C33 . . . . 26.8(8) ?
O27 N9 C32 C33 . . . . -152.4(6) ?
C31 C32 C33 C34 . . . . -1.7(8) ?
N9 C32 C33 C34 . . . . 178.5(5) ?
C32 C33 C34 C35 . . . . 1.6(8) ?
C32 C33 C34 N10 . . . . -179.0(4) ?
O30 N10 C34 C33 . . . . -177.2(6) ?
O29 N10 C34 C33 . . . . 3.4(8) ?
O30 N10 C34 C35 . . . . 2.2(8) ?
O29 N10 C34 C35 . . . . -177.2(5) ?
C33 C34 C35 C30 . . . . -0.4(7) ?
N10 C34 C35 C30 . . . . -179.8(4) ?
C31 C30 C35 C34 . . . . -0.7(7) ?
C29 C30 C35 C34 . . . . -178.5(4) ?
Ce2 O31 C36 O32 . . . . 5.7(5) ?
Ce2 O31 C36 C37 . . . . -173.6(3) ?
Ce2 O32 C36 O31 2_777 . . . -143.5(9) ?
Ce2 O32 C36 C37 2_777 . . . 35.8(14) ?
O31 C36 C37 C42 . . . . 12.9(6) ?
O32 C36 C37 C42 . . . . -166.5(4) ?
O31 C36 C37 C38 . . . . -170.0(4) ?
O32 C36 C37 C38 . . . . 10.7(7) ?
C42 C37 C38 C39 . . . . -0.6(7) ?
C36 C37 C38 C39 . . . . -177.7(4) ?
C37 C38 C39 C40 . . . . 0.9(8) ?
C37 C38 C39 N11 . . . . 178.3(5) ?
O33 N11 C39 C40 . . . . -177.4(6) ?
O34 N11 C39 C40 . . . . 1.0(9) ?
O33 N11 C39 C38 . . . . 5.1(8) ?
O34 N11 C39 C38 . . . . -176.5(6) ?
C38 C39 C40 C41 . . . . -0.2(8) ?
N11 C39 C40 C41 . . . . -177.6(5) ?
C39 C40 C41 C42 . . . . -0.8(8) ?
C39 C40 C41 N12 . . . . 175.6(5) ?
O36 N12 C41 C40 . . . . -168.2(6) ?
O35 N12 C41 C40 . . . . 9.7(8) ?
O36 N12 C41 C42 . . . . 8.3(8) ?
O35 N12 C41 C42 . . . . -173.7(6) ?
C40 C41 C42 C37 . . . . 1.0(8) ?
N12 C41 C42 C37 . . . . -175.4(5) ?
C38 C37 C42 C41 . . . . -0.3(7) ?
C36 C37 C42 C41 . . . . 176.9(4) ?
O37 S1' C43 S1 . . . . -52.5(5) ?
C44 S1' C43 S1 . . . . 61.4(5) ?
O37 S1 C43 S1' . . . . 50.8(5) ?
C44 S1 C43 S1' . . . . -59.4(4) ?
O37 S1' C44 S1 . . . . 50.2(6) ?
C43 S1' C44 S1 . . . . -61.4(5) ?
O37 S1 C44 S1' . . . . -48.3(5) ?
C43 S1 C44 S1' . . . . 60.0(5) ?
O38 S2' C45 S2 . . . . 52.3(5) ?
C46 S2' C45 S2 . . . . -61.1(4) ?
O38 S2 C45 S2' . . . . -49.9(4) ?
C46 S2 C45 S2' . . . . 60.9(4) ?
O38 S2' C46 S2 . . . . -48.6(5) ?
C45 S2' C46 S2 . . . . 61.5(4) ?
O38 S2 C46 S2' . . . . 46.2(4) ?
C45 S2 C46 S2' . . . . -61.2(4) ?
